data_9006693
loop_
_publ_author_name
'Gautron, L.'
'Angel, R. J.'
'Miletich, R.'

_publ_section_title
;
 Structural characterisation of the high-pressure phase CaAl4Si2O11
 Note: Biso values altered to agree with the anisotropic values, as indicated
 by Ross Angel, March 2004
;
_journal_name_full 'Physics and Chemistry of Minerals'
_journal_page_first 47
_journal_page_last 51
_journal_paper_doi 10.1007/s002690050239
_journal_volume 27
_journal_year 1999
_chemical_formula_structural CaAl4Si2O11
_chemical_formula_sum 'Al4 Ca O11 Si2'
_space_group_IT_number 194
_symmetry_space_group_name_Hall '-P 6c 2c'
_symmetry_space_group_name_H-M 'P 63/m m c'
_cell_angle_alpha 90
_cell_angle_beta 90
_cell_angle_gamma 120
_cell_length_a 5.4223
_cell_length_b 5.4223
_cell_length_c 12.7041
_cell_formula_units_Z 2
_cell_volume 323.476
_database_code_amcsd 0008275
_exptl_crystal_density_diffrn 3.903
_cod_original_formula_sum 'Ca Al4 Si2 O11'
_cod_database_code 9006693
_amcsd_formula_title CaAl4Si2O11

loop_
_space_group_symop_operation_xyz
x,y,z
-x,-x+y,1/2+z
x,x-y,1/2-z
-x+y,-x,1/2-z
x-y,x,1/2+z
-y,-x,z
y,x,-z
y,-x+y,-z
-y,x-y,z
x-y,-y,1/2+z
-x+y,y,1/2-z
x,y,1/2-z
-x,-y,1/2+z
x,x-y,z
-x,-x+y,-z
x-y,x,-z
-x+y,-x,z
y,x,1/2+z
-y,-x,1/2-z
-y,x-y,1/2-z
y,-x+y,1/2+z
-x+y,y,z
x-y,-y,-z
-x,-y,-z

loop_
_atom_site_aniso_label
_atom_site_aniso_U_11
_atom_site_aniso_U_22
_atom_site_aniso_U_33
_atom_site_aniso_U_12
_atom_site_aniso_U_13
_atom_site_aniso_U_23
Ca 0.01419 0.01419 0.01954 0.00709 0.00000 0.00000
AlT 0.00782 0.00782 0.01881 0.00391 0.00000 0.00000
SiM1 0.00961 0.00961 0.01096 0.00480 -0.00027 0.00027
AlM1 0.00961 0.00961 0.01096 0.00480 -0.00027 0.00027
AlM2 0.00927 0.00927 0.00826 0.00464 0.00000 0.00000
O1 0.01050 0.01050 0.01226 0.00525 0.00000 0.00000
O2 0.01620 0.01519 0.01325 0.00760 0.00000 0.00000
O3 0.01274 0.00961 0.01145 0.00480 0.00030 0.00060

loop_
_atom_site_label
_atom_site_fract_x
_atom_site_fract_y
_atom_site_fract_z
_atom_site_occupancy
_atom_site_U_iso_or_equiv
Ca 0.33333 0.66667 0.25000 1.00000 0.01596
AlT 0.66667 0.33333 0.22500 0.50000 0.01153
SiM1 0.50000 0.50000 0.00000 0.66667 0.01001
AlM1 0.50000 0.50000 0.00000 0.33333 0.01001
AlM2 0.00000 0.00000 0.14371 1.00000 0.00899
O1 0.66667 0.33333 0.07780 1.00000 0.01115
O2 0.84430 1.68860 0.25000 1.00000 0.01494
O3 0.82420 1.64840 0.57888 1.00000 0.01165

loop_
_cod_related_entry_id
_cod_related_entry_database
_cod_related_entry_code
1 AMCSD 0008275
